data_7244936
loop_
_publ_author_name
'Akai, Ryota'
'Oka, Kouki'
'Nishida, Ryunosuke'
'Tohnai, Norimitsu'

_publ_section_title
;
 Systematic arrangement control of functional organic molecules
;
_journal_name_full CrystEngComm
_journal_paper_doi 10.1039/D2CE00336H
_journal_year 2022
_chemical_formula_moiety 'C20 H12 O6 S4, 2(C4 H12 N)'
_chemical_formula_sum 'C28 H36 N2 O6 S4'
_chemical_formula_weight 624.83
_chemical_name_systematic BTDBS-nBuA
_space_group_crystal_system monoclinic
_space_group_IT_number 14
_space_group_name_Hall '-P 2ybc'
_space_group_name_H-M_alt 'P 1 21/c 1'
_atom_sites_solution_hydrogens geom
_atom_sites_solution_primary dual
_audit_block_doi 10.5517/ccdc.csd.cc2b80yl
_audit_creation_date 2021-07-06
_audit_creation_method
;
Olex2 1.3
(compiled 2020.11.12 svn.r5f609507 for OlexSys, GUI svn.r6272)
;
_audit_update_record
;
2022-02-17 deposited with the CCDC.	2022-05-09 downloaded from the CCDC.
;
_cell_angle_alpha 90
_cell_angle_beta 91.416(9)
_cell_angle_gamma 90
_cell_formula_units_Z 2
_cell_length_a 28.773(4)
_cell_length_b 7.4823(5)
_cell_length_c 7.5607(5)
_cell_measurement_reflns_used 1613
_cell_measurement_temperature 293
_cell_measurement_theta_max 71.3170
_cell_measurement_theta_min 6.1770
_cell_volume 1627.2(3)
_computing_cell_refinement 'CrysAlisPro 1.171.39.20a (Rigaku OD, 2015)'
_computing_data_collection 'CrysAlisPro 1.171.39.20a (Rigaku OD, 2015)'
_computing_data_reduction 'CrysAlisPro 1.171.39.20a (Rigaku OD, 2015)'
_computing_molecular_graphics 'Olex2 1.3 (Dolomanov et al., 2009)'
_computing_publication_material 'Olex2 1.3 (Dolomanov et al., 2009)'
_computing_structure_refinement 'SHELXL 2018/3 (Sheldrick, 2015)'
_computing_structure_solution 'SHELXT 2018/2 (Sheldrick, 2018)'
_diffrn_ambient_temperature 293
_diffrn_detector 'CCD plate'
_diffrn_detector_area_resol_mean 5.000
_diffrn_measured_fraction_theta_full 0.988
_diffrn_measured_fraction_theta_max 0.950
_diffrn_measurement_details
;
List of Runs (angles in degrees, time in seconds):

  # Type    Start    End  Width  t~exp~   \w     \q     \k     \f   Frames
#--------------------------------------------------------------------------
  1  \w    -85.00 -16.00   0.50   10.00    --    0.00 -19.00-150.00  138
  2  \w    -81.00  13.00   0.50   10.00    --    0.00 -19.00 -60.00  188
  3  \w     14.00  67.00   0.50   50.00    --   94.90 -45.00  90.00  106
  4  \w    128.00 154.00   0.50   50.00    --   94.90  30.00-120.00   52
  5  \w     78.00 155.00   0.50   50.00    --   94.90  30.00 -90.00  154
  6  \w     76.00 104.00   0.50   50.00    --   94.90  45.00 -30.00   56
  7  \w      5.00  98.00   0.50   50.00    --   94.90 -61.00  90.00  186
  8  \w    111.00 181.00   0.50   50.00    --   94.90  45.00 -30.00  140
  9  \w     87.00 112.00   0.50   50.00    --   94.90 -45.00  90.00   50
 10  \w     77.00 178.00   0.50   50.00    --   94.90  45.00 -60.00  202
 11  \w     78.00 128.00   0.50   50.00    --   94.90  45.00-150.00  100
;
_diffrn_measurement_device 'four-circle diffractometer'
_diffrn_measurement_device_type 'XtaLAB Pro: Kappa single'
_diffrn_measurement_method '\w scans'
_diffrn_orient_matrix_type 'CrysAlisPro convention (1999,Acta A55,543-557)'
_diffrn_orient_matrix_UB_11 -0.0401972000
_diffrn_orient_matrix_UB_12 0.1304937000
_diffrn_orient_matrix_UB_13 -0.0422797000
_diffrn_orient_matrix_UB_21 -0.0313245000
_diffrn_orient_matrix_UB_22 -0.1033712000
_diffrn_orient_matrix_UB_23 0.1267703000
_diffrn_orient_matrix_UB_31 0.0165771000
_diffrn_orient_matrix_UB_32 0.1210813000
_diffrn_orient_matrix_UB_33 0.1537921000
_diffrn_radiation_monochromator graphite
_diffrn_radiation_probe x-ray
_diffrn_radiation_type 'Cu K\a'
_diffrn_radiation_wavelength 1.54184
_diffrn_reflns_av_R_equivalents 0.0531
_diffrn_reflns_av_unetI/netI 0.0691
_diffrn_reflns_Laue_measured_fraction_full 0.988
_diffrn_reflns_Laue_measured_fraction_max 0.950
_diffrn_reflns_limit_h_max 32
_diffrn_reflns_limit_h_min -35
_diffrn_reflns_limit_k_max 5
_diffrn_reflns_limit_k_min -9
_diffrn_reflns_limit_l_max 9
_diffrn_reflns_limit_l_min -7
_diffrn_reflns_number 7609
_diffrn_reflns_point_group_measured_fraction_full 0.988
_diffrn_reflns_point_group_measured_fraction_max 0.950
_diffrn_reflns_theta_full 67.684
_diffrn_reflns_theta_max 74.428
_diffrn_reflns_theta_min 6.111
_diffrn_source 'fine-focus sealed X-ray tube'
_diffrn_source_type 'Enhance (Cu) X-ray Source'
_exptl_absorpt_coefficient_mu 3.022
_exptl_absorpt_correction_T_max 1.00000
_exptl_absorpt_correction_T_min 0.61985
_exptl_absorpt_correction_type multi-scan
_exptl_absorpt_process_details
;
CrysAlisPro 1.171.39.20a (Rigaku Oxford Diffraction, 2015)
Empirical absorption correction using spherical harmonics,
 implemented in SCALE3 ABSPACK scaling algorithm.
;
_exptl_crystal_colour 'dull yellowish yellow'
_exptl_crystal_colour_lustre dull
_exptl_crystal_colour_modifier yellowish
_exptl_crystal_colour_primary yellow
_exptl_crystal_density_diffrn 1.275
_exptl_crystal_density_method 'not measured'
_exptl_crystal_description plate
_exptl_crystal_F_000 660
_exptl_crystal_size_max 0.2
_exptl_crystal_size_mid 0.2
_exptl_crystal_size_min 0.05
_refine_diff_density_max 0.698
_refine_diff_density_min -0.402
_refine_diff_density_rms 0.068
_refine_ls_extinction_method none
_refine_ls_goodness_of_fit_ref 1.106
_refine_ls_hydrogen_treatment constr
_refine_ls_matrix_type full
_refine_ls_number_parameters 183
_refine_ls_number_reflns 3156
_refine_ls_number_restraints 0
_refine_ls_restrained_S_all 1.106
_refine_ls_R_factor_all 0.1243
_refine_ls_R_factor_gt 0.0933
_refine_ls_shift/su_max 0.001
_refine_ls_shift/su_mean 0.000
_refine_ls_structure_factor_coef Fsqd
_refine_ls_weighting_details 'w=1/[\s^2^(Fo^2^)+(0.0239P)^2^+6.7234P] where P=(Fo^2^+2Fc^2^)/3'
_refine_ls_weighting_scheme calc
_refine_ls_wR_factor_gt 0.2209
_refine_ls_wR_factor_ref 0.2346
_reflns_Friedel_coverage 0.000
_reflns_number_gt 2134
_reflns_number_total 3156
_reflns_threshold_expression 'I > 2\s(I)'
_cod_data_source_file d2ce00336h2.cif
_cod_data_source_block exp_2988
_cod_database_code 7244936
_shelx_shelxl_version_number 2018/3
_chemical_oxdiff_formula CHNOS
_shelx_space_group_comment
;
The symmetry employed for this shelxl refinement is uniquely defined
by the following loop, which should always be used as a source of
symmetry information in preference to the above space-group names.
They are only intended as comments.
;
_shelx_estimated_absorpt_t_max 0.864
_shelx_estimated_absorpt_t_min 0.583
_reflns_odcompleteness_completeness 98.82
_reflns_odcompleteness_iscentric 1
_reflns_odcompleteness_theta 66.97
_olex2_refinement_description
;
1. Fixed Uiso
 At 1.2 times of:
  All C(H) groups, All C(H,H) groups, All N(H,H,H) groups
 At 1.5 times of:
  All C(H,H,H) groups
2.a Secondary CH2 refined with riding coordinates:
 C00H(H00J,H00K), C00I(H00L,H00M), C00J(H00N,H00O)
2.b Aromatic/amide H refined with riding coordinates:
 C00B(H00B), C00C(H00C), C00D(H00D), C00E(H00E), C00F(H00F), C00G(H00G)
2.c Idealised Me refined as rotating group:
 N006(H00A,H00H,H00I), C11(H11A,H11B,H11C)
;
_olex2_submission_special_instructions 'No special instructions were received'
_oxdiff_exptl_absorpt_empirical_details
;
Empirical correction (ABSPACK) includes:
- Absorption correction using spherical harmonics
- Frame scaling
;
_oxdiff_exptl_absorpt_empirical_full_max 1.555
_oxdiff_exptl_absorpt_empirical_full_min 0.711

loop_
_space_group_symop_operation_xyz
'x, y, z'
'-x, y+1/2, -z+1/2'
'-x, -y, -z'
'x, -y-1/2, z-1/2'

loop_
_atom_site_label
_atom_site_type_symbol
_atom_site_fract_x
_atom_site_fract_y
_atom_site_fract_z
_atom_site_U_iso_or_equiv
_atom_site_adp_type
_atom_site_occupancy
_atom_site_site_symmetry_order
_atom_site_calc_flag
_atom_site_refinement_flags_posn
_atom_site_refinement_flags_adp
_atom_site_refinement_flags_occupancy
_atom_site_disorder_assembly
_atom_site_disorder_group
S001 S 0.78190(7) 0.49900(19) 0.47757(18) 0.0577(5) Uani 1 1 d . . . . .
S002 S 0.57299(7) 0.4421(2) 0.9468(2) 0.0675(5) Uani 1 1 d . . . . .
O003 O 0.79040(17) 0.3253(6) 0.4015(6) 0.0730(14) Uani 1 1 d . . . . .
O004 O 0.81054(18) 0.5368(7) 0.6308(5) 0.0778(15) Uani 1 1 d . . . . .
O005 O 0.78414(19) 0.6379(6) 0.3435(6) 0.0766(15) Uani 1 1 d . . . . .
N006 N 0.8136(2) -0.0263(7) 0.5061(6) 0.0676(16) Uani 1 1 d . . . . .
H00A H 0.801409 -0.099012 0.424324 0.081 Uiso 1 1 calc R U . . .
H00H H 0.806052 0.086159 0.480059 0.081 Uiso 1 1 calc R U . . .
H00I H 0.802673 -0.054650 0.611526 0.081 Uiso 1 1 calc R U . . .
C10 C 0.6325(3) 0.5043(8) 0.6686(8) 0.0623(17) Uani 1 1 d . . . . .
C008 C 0.7236(2) 0.4990(8) 0.5451(8) 0.0606(16) Uani 1 1 d . . . . .
C009 C 0.5851(3) 0.5154(8) 0.7346(9) 0.0648(18) Uani 1 1 d . . . . .
C00A C 0.5161(2) 0.5086(9) 0.9267(9) 0.0641(17) Uani 1 1 d . . . . .
C00B C 0.6656(3) 0.3925(10) 0.7418(9) 0.073(2) Uani 1 1 d . . . . .
H00B H 0.657455 0.316255 0.833111 0.088 Uiso 1 1 calc R U . . .
C00C C 0.5073(3) 0.5843(10) 0.7656(10) 0.075(2) Uani 1 1 d . . . . .
H00C H 0.478455 0.630115 0.730292 0.090 Uiso 1 1 calc R U . . .
C00D C 0.5464(3) 0.5855(10) 0.6587(10) 0.077(2) Uani 1 1 d . . . . .
H00D H 0.545692 0.631203 0.544309 0.092 Uiso 1 1 calc R U . . .
C00E C 0.7106(3) 0.3905(10) 0.6835(10) 0.073(2) Uani 1 1 d . . . . .
H00E H 0.732384 0.315391 0.737663 0.088 Uiso 1 1 calc R U . . .
C00F C 0.6902(3) 0.6069(10) 0.4666(10) 0.079(2) Uani 1 1 d . . . . .
H00F H 0.697941 0.679382 0.371747 0.095 Uiso 1 1 calc R U . . .
C00G C 0.6454(3) 0.6080(10) 0.5279(11) 0.085(2) Uani 1 1 d . . . . .
H00G H 0.623336 0.681034 0.472497 0.102 Uiso 1 1 calc R U . . .
C00H C 0.8650(4) -0.0451(17) 0.5103(12) 0.121(4) Uani 1 1 d . . . . .
H00J H 0.872408 -0.171191 0.520271 0.145 Uiso 1 1 calc R U . . .
H00K H 0.876452 -0.003893 0.397863 0.145 Uiso 1 1 calc R U . . .
C00I C 0.8883(5) 0.043(3) 0.641(2) 0.215(9) Uani 1 1 d . . . . .
H00L H 0.874490 0.013642 0.752879 0.258 Uiso 1 1 calc R U . . .
H00M H 0.884714 0.170212 0.621960 0.258 Uiso 1 1 calc R U . . .
C00J C 0.9400(7) -0.001(4) 0.652(3) 0.299(14) Uani 1 1 d . . . . .
H00N H 0.944149 -0.129698 0.642430 0.359 Uiso 1 1 calc R U . . .
H00O H 0.955600 0.054694 0.554540 0.359 Uiso 1 1 calc R U . . .
C11 C 0.9590(11) 0.055(8) 0.805(5) 0.61(5) Uani 1 1 d . . . . .
H11A H 0.948131 -0.017220 0.900183 0.917 Uiso 1 1 calc R U . . .
H11B H 0.950244 0.177620 0.824564 0.917 Uiso 1 1 calc R U . . .
H11C H 0.992214 0.047035 0.800305 0.917 Uiso 1 1 calc R U . . .

loop_
_atom_site_aniso_label
_atom_site_aniso_U_11
_atom_site_aniso_U_22
_atom_site_aniso_U_33
_atom_site_aniso_U_23
_atom_site_aniso_U_13
_atom_site_aniso_U_12
S001 0.1036(14) 0.0354(7) 0.0343(7) -0.0036(6) 0.0027(7) -0.0042(8)
S002 0.0819(12) 0.0584(10) 0.0616(10) 0.0082(8) -0.0100(8) 0.0024(9)
O003 0.095(4) 0.045(3) 0.079(3) -0.016(2) 0.001(3) -0.001(2)
O004 0.107(4) 0.089(4) 0.038(2) -0.014(2) 0.004(2) -0.017(3)
O005 0.124(4) 0.054(3) 0.052(3) 0.006(2) 0.018(3) 0.002(3)
N006 0.113(5) 0.054(3) 0.035(3) 0.002(2) 0.000(3) -0.005(3)
C10 0.085(5) 0.045(3) 0.057(4) 0.009(3) -0.014(3) 0.003(3)
C008 0.076(5) 0.042(3) 0.063(4) 0.003(3) -0.007(3) 0.002(3)
C009 0.079(5) 0.045(4) 0.070(4) 0.005(3) -0.015(4) 0.001(3)
C00A 0.073(5) 0.055(4) 0.064(4) -0.008(3) -0.008(3) -0.002(3)
C00B 0.086(6) 0.066(5) 0.067(4) 0.026(4) -0.001(4) 0.001(4)
C00C 0.079(5) 0.063(4) 0.082(5) 0.008(4) -0.010(4) 0.011(4)
C00D 0.100(6) 0.064(5) 0.065(4) 0.007(4) -0.010(4) 0.003(4)
C00E 0.082(5) 0.062(4) 0.075(5) 0.022(4) -0.006(4) 0.005(4)
C00F 0.107(7) 0.063(5) 0.067(4) 0.027(4) 0.008(4) 0.013(4)
C00G 0.096(6) 0.071(5) 0.088(5) 0.032(4) -0.002(5) 0.020(4)
C00H 0.121(9) 0.173(11) 0.068(5) 0.009(6) -0.005(5) -0.024(8)
C00I 0.140(14) 0.35(3) 0.151(13) -0.049(15) -0.006(10) -0.045(15)
C00J 0.118(15) 0.46(4) 0.32(3) -0.08(3) -0.041(16) -0.06(2)
C11 0.23(3) 1.14(14) 0.46(6) -0.20(7) -0.13(3) 0.01(5)

loop_
_atom_type_symbol
_atom_type_description
_atom_type_scat_dispersion_real
_atom_type_scat_dispersion_imag
_atom_type_scat_source
C C 0.0181 0.0091 'International Tables Vol C Tables 4.2.6.8 and 6.1.1.4'
H H 0.0000 0.0000 'International Tables Vol C Tables 4.2.6.8 and 6.1.1.4'
N N 0.0311 0.0180 'International Tables Vol C Tables 4.2.6.8 and 6.1.1.4'
O O 0.0492 0.0322 'International Tables Vol C Tables 4.2.6.8 and 6.1.1.4'
S S 0.3331 0.5567 'International Tables Vol C Tables 4.2.6.8 and 6.1.1.4'

loop_
_geom_angle_atom_site_label_1
_geom_angle_atom_site_label_2
_geom_angle_atom_site_label_3
_geom_angle
_geom_angle_site_symmetry_1
_geom_angle_site_symmetry_3
_geom_angle_publ_flag
O003 S001 O005 110.8(3) . . ?
O003 S001 C008 106.7(3) . . ?
O004 S001 O003 113.6(3) . . ?
O004 S001 O005 112.8(3) . . ?
O004 S001 C008 107.3(3) . . ?
O005 S001 C008 105.1(3) . . ?
C00A S002 C009 92.3(3) . . ?
H00A N006 H00H 109.5 . . ?
H00A N006 H00I 109.5 . . ?
H00H N006 H00I 109.5 . . ?
C00H N006 H00A 109.5 . . ?
C00H N006 H00H 109.5 . . ?
C00H N006 H00I 109.5 . . ?
C00B C10 C009 122.6(6) . . ?
C00B C10 C00G 117.2(7) . . ?
C00G C10 C009 120.2(6) . . ?
C00E C008 S001 119.8(5) . . ?
C00F C008 S001 122.2(6) . . ?
C00F C008 C00E 118.1(7) . . ?
C10 C009 S002 120.4(5) . . ?
C00D C009 S002 109.4(6) . . ?
C00D C009 C10 130.1(7) . . ?
C00A C00A S002 121.8(7) 3_667 . ?
C00C C00A S002 110.9(6) . . ?
C00C C00A C00A 127.2(8) . 3_667 ?
C10 C00B H00B 119.2 . . ?
C10 C00B C00E 121.7(7) . . ?
C00E C00B H00B 119.2 . . ?
C00A C00C H00C 123.7 . . ?
C00A C00C C00D 112.5(7) . . ?
C00D C00C H00C 123.7 . . ?
C009 C00D C00C 114.8(7) . . ?
C009 C00D H00D 122.6 . . ?
C00C C00D H00D 122.6 . . ?
C008 C00E H00E 119.7 . . ?
C00B C00E C008 120.7(7) . . ?
C00B C00E H00E 119.7 . . ?
C008 C00F H00F 119.8 . . ?
C008 C00F C00G 120.3(7) . . ?
C00G C00F H00F 119.8 . . ?
C10 C00G C00F 121.9(7) . . ?
C10 C00G H00G 119.0 . . ?
C00F C00G H00G 119.0 . . ?
N006 C00H H00J 108.2 . . ?
N006 C00H H00K 108.2 . . ?
H00J C00H H00K 107.3 . . ?
C00I C00H N006 116.5(11) . . ?
C00I C00H H00J 108.2 . . ?
C00I C00H H00K 108.2 . . ?
C00H C00I H00L 108.8 . . ?
C00H C00I H00M 108.8 . . ?
C00H C00I C00J 113.8(16) . . ?
H00L C00I H00M 107.7 . . ?
C00J C00I H00L 108.8 . . ?
C00J C00I H00M 108.8 . . ?
C00I C00J H00N 109.4 . . ?
C00I C00J H00O 109.4 . . ?
H00N C00J H00O 108.0 . . ?
C11 C00J C00I 111(3) . . ?
C11 C00J H00N 109.4 . . ?
C11 C00J H00O 109.4 . . ?
C00J C11 H11A 109.5 . . ?
C00J C11 H11B 109.5 . . ?
C00J C11 H11C 109.5 . . ?
H11A C11 H11B 109.5 . . ?
H11A C11 H11C 109.5 . . ?
H11B C11 H11C 109.5 . . ?

loop_
_geom_bond_atom_site_label_1
_geom_bond_atom_site_label_2
_geom_bond_distance
_geom_bond_site_symmetry_2
_geom_bond_publ_flag
S001 O003 1.445(4) . ?
S001 O004 1.433(4) . ?
S001 O005 1.454(4) . ?
S001 C008 1.765(7) . ?
S002 C009 1.739(7) . ?
S002 C00A 1.714(7) . ?
N006 H00A 0.8900 . ?
N006 H00H 0.8900 . ?
N006 H00I 0.8900 . ?
N006 C00H 1.483(11) . ?
C10 C009 1.465(10) . ?
C10 C00B 1.374(9) . ?
C10 C00G 1.375(9) . ?
C008 C00E 1.384(9) . ?
C008 C00F 1.378(9) . ?
C009 C00D 1.347(9) . ?
C00A C00A 1.467(14) 3_667 ?
C00A C00C 1.362(10) . ?
C00B H00B 0.9300 . ?
C00B C00E 1.377(10) . ?
C00C H00C 0.9300 . ?
C00C C00D 1.402(11) . ?
C00D H00D 0.9300 . ?
C00E H00E 0.9300 . ?
C00F H00F 0.9300 . ?
C00F C00G 1.381(11) . ?
C00G H00G 0.9300 . ?
C00H H00J 0.9700 . ?
C00H H00K 0.9700 . ?
C00H C00I 1.350(15) . ?
C00I H00L 0.9700 . ?
C00I H00M 0.9700 . ?
C00I C00J 1.52(2) . ?
C00J H00N 0.9700 . ?
C00J H00O 0.9700 . ?
C00J C11 1.34(3) . ?
C11 H11A 0.9600 . ?
C11 H11B 0.9600 . ?
C11 H11C 0.9600 . ?

loop_
_geom_torsion_atom_site_label_1
_geom_torsion_atom_site_label_2
_geom_torsion_atom_site_label_3
_geom_torsion_atom_site_label_4
_geom_torsion
_geom_torsion_site_symmetry_1
_geom_torsion_site_symmetry_2
_geom_torsion_site_symmetry_3
_geom_torsion_site_symmetry_4
_geom_torsion_publ_flag
S001 C008 C00E C00B 178.0(6) . . . . ?
S001 C008 C00F C00G -177.5(6) . . . . ?
S002 C009 C00D C00C 0.6(8) . . . . ?
S002 C00A C00C C00D 0.9(8) . . . . ?
O003 S001 C008 C00E 67.5(6) . . . . ?
O003 S001 C008 C00F -113.7(6) . . . . ?
O004 S001 C008 C00E -54.5(6) . . . . ?
O004 S001 C008 C00F 124.3(6) . . . . ?
O005 S001 C008 C00E -174.8(5) . . . . ?
O005 S001 C008 C00F 4.0(7) . . . . ?
N006 C00H C00I C00J 172.4(15) . . . . ?
C10 C009 C00D C00C -175.7(7) . . . . ?
C10 C00B C00E C008 -1.6(12) . . . . ?
C008 C00F C00G C10 0.5(13) . . . . ?
C009 S002 C00A C00A -177.2(8) . . . 3_667 ?
C009 S002 C00A C00C -0.4(6) . . . . ?
C009 C10 C00B C00E -176.8(7) . . . . ?
C009 C10 C00G C00F 177.3(7) . . . . ?
C00A S002 C009 C10 176.7(6) . . . . ?
C00A S002 C009 C00D -0.1(6) . . . . ?
C00A C00A C00C C00D 177.4(8) 3_667 . . . ?
C00A C00C C00D C009 -1.0(10) . . . . ?
C00B C10 C009 S002 19.9(9) . . . . ?
C00B C10 C009 C00D -164.1(7) . . . . ?
C00B C10 C00G C00F -2.8(12) . . . . ?
C00E C008 C00F C00G 1.3(11) . . . . ?
C00F C008 C00E C00B -0.8(11) . . . . ?
C00G C10 C009 S002 -160.2(6) . . . . ?
C00G C10 C009 C00D 15.9(11) . . . . ?
C00G C10 C00B C00E 3.3(11) . . . . ?
C00H C00I C00J C11 -166(4) . . . . ?
